data_1537757
loop_
_publ_author_name
'Bazela, W.'
'Szytula, A.'

_publ_section_title
;
 Magnetic properties of U1-x Thx Mn2 Si2 and U (Mn1-x Fex)2 Si2
;
_journal_name_full 'Journal of Magnetism and Magnetic Materials'
_journal_page_first 151
_journal_page_last 155
_journal_volume 82
_journal_year 1989
_chemical_formula_sum 'Mn4 Si4 Th U'
_chemical_name_systematic 'Mn4 Th U Si4'
_space_group_IT_number 139
_symmetry_space_group_name_Hall '-I 4 2'
_symmetry_space_group_name_H-M 'I 4/m m m'
_cell_angle_alpha 90
_cell_angle_beta 90
_cell_angle_gamma 90
_cell_formula_units_Z 1
_cell_length_a 3.98
_cell_length_b 3.98
_cell_length_c 10.4
_cell_volume 164.740
_citation_journal_id_ASTM JMMMDC
_cod_data_source_file Bazela_JMMMDC_1989_657.cif
_cod_data_source_block Mn4Si4Th1U1
_cod_original_cell_volume 164.7402
_cod_original_formula_sum 'Mn4 Si4 Th1 U1'
_cod_database_code 1537757

loop_
_symmetry_equiv_pos_as_xyz
x,y,z
-y,x,z
-x,-y,z
y,-x,z
x,-y,-z
y,x,-z
-x,y,-z
-y,-x,-z
-x,-y,-z
y,-x,-z
x,y,-z
-y,x,-z
-x,y,z
-y,-x,z
x,-y,z
y,x,z
x+1/2,y+1/2,z+1/2
-y+1/2,x+1/2,z+1/2
-x+1/2,-y+1/2,z+1/2
y+1/2,-x+1/2,z+1/2
x+1/2,-y+1/2,-z+1/2
y+1/2,x+1/2,-z+1/2
-x+1/2,y+1/2,-z+1/2
-y+1/2,-x+1/2,-z+1/2
-x+1/2,-y+1/2,-z+1/2
y+1/2,-x+1/2,-z+1/2
x+1/2,y+1/2,-z+1/2
-y+1/2,x+1/2,-z+1/2
-x+1/2,y+1/2,z+1/2
-y+1/2,-x+1/2,z+1/2
x+1/2,-y+1/2,z+1/2
y+1/2,x+1/2,z+1/2

loop_
_atom_site_label
_atom_site_type_symbol
_atom_site_fract_x
_atom_site_fract_y
_atom_site_fract_z
_atom_site_occupancy
_atom_site_U_iso_or_equiv
U1 U 0 0 0 0.5 0.0
Si1 Si 0 0 0.379 1 0.0
Mn1 Mn 0 0.5 0.25 1 0.0
Th1 Th 0 0 0 0.5 0.0
